data_2228616
loop_
_publ_author_name
'Yang, Shu-Ping'
'Han, Li-Jun'
'Wang, Da-Qi'
'Chen, Xiao-Yun'

_publ_section_title
;
 8-Benzoyl-7-hydroxy-4-methyl-2<i>H</i>-1-benzopyran-2-one monohydrate
;
_journal_coeditor_code XU5087
_journal_issue 12
_journal_name_full 'Acta Crystallographica Section E'
_journal_page_first o3183
_journal_paper_doi 10.1107/S1600536810046350
_journal_volume 66
_journal_year 2010
_chemical_formula_iupac 'C17 H12 O4, H2 O'
_chemical_formula_moiety 'C17 H12 O4, H2 O'
_chemical_formula_sum 'C17 H14 O5'
_chemical_formula_weight 298.28
_chemical_name_systematic
;
8-Benzoyl-7-hydroxy-4-methyl-2<i>H</i>-1-benzopyran-2-one monohydrate
;
_space_group_IT_number 15
_symmetry_cell_setting monoclinic
_symmetry_space_group_name_Hall '-C 2yc'
_symmetry_space_group_name_H-M 'C 1 2/c 1'
_atom_sites_solution_hydrogens geom
_atom_sites_solution_primary direct
_atom_sites_solution_secondary difmap
_audit_creation_method SHELXL-97
_cell_angle_alpha 90.00
_cell_angle_beta 104.275(2)
_cell_angle_gamma 90.00
_cell_formula_units_Z 8
_cell_length_a 14.8912(15)
_cell_length_b 9.6768(11)
_cell_length_c 20.644(2)
_cell_measurement_reflns_used 2106
_cell_measurement_temperature 298(2)
_cell_measurement_theta_max 26.252
_cell_measurement_theta_min 2.598
_cell_volume 2882.9(5)
_computing_cell_refinement 'SAINT (Siemens, 1996)'
_computing_data_collection 'SMART (Siemens, 1996)'
_computing_data_reduction 'SAINT (Siemens, 1996)'
_computing_molecular_graphics 'SHELXTL (Sheldrick, 2008)'
_computing_publication_material 'SHELXTL (Sheldrick, 2008)'
_computing_structure_refinement 'SHELXTL (Sheldrick, 2008)'
_computing_structure_solution 'SHELXTL (Sheldrick, 2008)'
_diffrn_ambient_temperature 298(2)
_diffrn_measured_fraction_theta_full 0.998
_diffrn_measured_fraction_theta_max 0.998
_diffrn_measurement_device_type 'Bruker SMART CCD area-detector'
_diffrn_measurement_method '\f and \w'
_diffrn_radiation_monochromator graphite
_diffrn_radiation_source 'fine-focus sealed tube'
_diffrn_radiation_type MoK\a
_diffrn_radiation_wavelength 0.71073
_diffrn_reflns_av_R_equivalents 0.0363
_diffrn_reflns_av_sigmaI/netI 0.0383
_diffrn_reflns_limit_h_max 14
_diffrn_reflns_limit_h_min -17
_diffrn_reflns_limit_k_max 11
_diffrn_reflns_limit_k_min -11
_diffrn_reflns_limit_l_max 24
_diffrn_reflns_limit_l_min -24
_diffrn_reflns_number 7271
_diffrn_reflns_theta_full 25.01
_diffrn_reflns_theta_max 25.01
_diffrn_reflns_theta_min 2.04
_diffrn_standards_number 0
_exptl_absorpt_coefficient_mu 0.102
_exptl_absorpt_correction_T_max 0.9789
_exptl_absorpt_correction_T_min 0.9518
_exptl_absorpt_correction_type multi-scan
_exptl_absorpt_process_details '(SADABS; Sheldrick, 1996)'
_exptl_crystal_colour colorless
_exptl_crystal_density_diffrn 1.374
_exptl_crystal_density_method 'not measured'
_exptl_crystal_description prism
_exptl_crystal_F_000 1248
_exptl_crystal_size_max 0.49
_exptl_crystal_size_mid 0.24
_exptl_crystal_size_min 0.21
_refine_diff_density_max 0.147
_refine_diff_density_min -0.193
_refine_ls_extinction_method none
_refine_ls_goodness_of_fit_ref 1.050
_refine_ls_hydrogen_treatment refall
_refine_ls_matrix_type full
_refine_ls_number_parameters 255
_refine_ls_number_reflns 2549
_refine_ls_number_restraints 0
_refine_ls_restrained_S_all 1.050
_refine_ls_R_factor_all 0.0714
_refine_ls_R_factor_gt 0.0404
_refine_ls_shift/su_max 0.001
_refine_ls_shift/su_mean 0.000
_refine_ls_structure_factor_coef Fsqd
_refine_ls_weighting_details 'calc w=1/[\s^2^(Fo^2^)+(0.0463P)^2^+1.1970P] where P=(Fo^2^+2Fc^2^)/3'
_refine_ls_weighting_scheme calc
_refine_ls_wR_factor_gt 0.0858
_refine_ls_wR_factor_ref 0.1104
_reflns_number_gt 1706
_reflns_number_total 2549
_reflns_threshold_expression I>2\s(I)
_cod_data_source_file xu5087.cif
_cod_data_source_block I
_cod_original_sg_symbol_H-M 'C 2/c'
_cod_database_code 2228616
_cod_database_fobs_code 2228616

loop_
_symmetry_equiv_pos_as_xyz
'x, y, z'
'-x, y, -z+1/2'
'x+1/2, y+1/2, z'
'-x+1/2, y+1/2, -z+1/2'
'-x, -y, -z'
'x, -y, z-1/2'
'-x+1/2, -y+1/2, -z'
'x+1/2, -y+1/2, z-1/2'

loop_
_atom_site_type_symbol
_atom_site_label
_atom_site_fract_x
_atom_site_fract_y
_atom_site_fract_z
_atom_site_U_iso_or_equiv
_atom_site_adp_type
_atom_site_calc_flag
_atom_site_refinement_flags
_atom_site_occupancy
_atom_site_disorder_assembly
_atom_site_disorder_group
O O1 0.17438(9) 0.30443(14) 0.31197(6) 0.0429(4) Uani d . 1 . .
O O2 0.13299(12) 0.09551(16) 0.27504(8) 0.0590(5) Uani d . 1 . .
O O3 0.27345(10) 0.73405(18) 0.40667(7) 0.0516(4) Uani d . 1 . .
H H3 0.2699(19) 0.830(3) 0.4027(13) 0.093(10) Uiso d . 1 . .
O O4 0.23351(10) 0.42720(19) 0.46551(7) 0.0621(5) Uani d . 1 . .
C C1 0.12717(15) 0.2185(2) 0.26211(10) 0.0443(5) Uani d . 1 . .
C C2 0.07607(15) 0.2814(2) 0.20096(10) 0.0453(6) Uani d . 1 . .
H H2 0.0427(14) 0.218(2) 0.1671(10) 0.050(6) Uiso d . 1 . .
C C3 0.07320(13) 0.4192(2) 0.19106(9) 0.0397(5) Uani d . 1 . .
C C4 0.12370(13) 0.5072(2) 0.24429(9) 0.0367(5) Uani d . 1 . .
C C5 0.12629(15) 0.6515(2) 0.24161(11) 0.0436(5) Uani d . 1 . .
H H5 0.0918(13) 0.697(2) 0.2017(10) 0.042(5) Uiso d . 1 . .
C C6 0.17489(14) 0.7290(2) 0.29421(11) 0.0438(5) Uani d . 1 . .
H H6 0.1748(14) 0.829(2) 0.2898(10) 0.050(6) Uiso d . 1 . .
C C7 0.22368(14) 0.6637(2) 0.35315(10) 0.0395(5) Uani d . 1 . .
C C8 0.22316(13) 0.5202(2) 0.35827(9) 0.0364(5) Uani d . 1 . .
C C9 0.17343(13) 0.4459(2) 0.30380(9) 0.0359(5) Uani d . 1 . .
C C10 0.01805(19) 0.4821(3) 0.12713(12) 0.0522(6) Uani d . 1 . .
H H10A -0.0231(17) 0.414(3) 0.0985(12) 0.074(8) Uiso d . 1 . .
H H10B -0.0219(17) 0.555(3) 0.1356(12) 0.071(8) Uiso d . 1 . .
H H10C 0.0575(16) 0.525(3) 0.1039(12) 0.064(8) Uiso d . 1 . .
C C11 0.27364(14) 0.4473(2) 0.42133(9) 0.0390(5) Uani d . 1 . .
C C12 0.37057(13) 0.4036(2) 0.42734(9) 0.0360(5) Uani d . 1 . .
H H13 0.3868(14) 0.308(2) 0.5173(11) 0.056(7) Uiso d . 1 . .
C C13 0.41872(16) 0.3316(2) 0.48382(11) 0.0484(6) Uani d . 1 . .
C C14 0.51066(17) 0.2977(3) 0.49076(13) 0.0568(7) Uani d . 1 . .
H H14 0.5453(14) 0.250(2) 0.5300(11) 0.057(6) Uiso d . 1 . .
C C15 0.55516(17) 0.3334(3) 0.44212(12) 0.0552(6) Uani d . 1 . .
H H15 0.6208(17) 0.309(2) 0.4484(11) 0.063(7) Uiso d . 1 . .
C C16 0.50801(16) 0.4022(3) 0.38535(12) 0.0523(6) Uani d . 1 . .
H H16 0.5390(16) 0.430(2) 0.3503(12) 0.070(7) Uiso d . 1 . .
C C17 0.41556(15) 0.4371(2) 0.37787(10) 0.0417(5) Uani d . 1 . .
H H17 0.3830(13) 0.483(2) 0.3384(10) 0.046(6) Uiso d . 1 . .
O O5 0.25946(14) 0.00677(18) 0.39756(10) 0.0631(5) Uani d . 1 . .
H H5A 0.220(2) 0.049(4) 0.3623(17) 0.125(13) Uiso d . 1 . .
H H5B 0.258(2) 0.045(3) 0.4355(16) 0.101(11) Uiso d . 1 . .

loop_
_atom_site_aniso_label
_atom_site_aniso_U_11
_atom_site_aniso_U_22
_atom_site_aniso_U_33
_atom_site_aniso_U_12
_atom_site_aniso_U_13
_atom_site_aniso_U_23
O1 0.0533(9) 0.0359(9) 0.0360(8) 0.0039(7) 0.0042(6) 0.0021(6)
O2 0.0815(12) 0.0410(10) 0.0500(9) 0.0009(9) 0.0076(8) 0.0008(8)
O3 0.0539(10) 0.0458(11) 0.0477(9) -0.0017(8) -0.0015(7) -0.0047(8)
O4 0.0535(10) 0.0921(13) 0.0436(9) 0.0117(9) 0.0173(8) 0.0148(8)
C1 0.0524(14) 0.0411(14) 0.0403(12) 0.0011(11) 0.0133(10) -0.0015(10)
C2 0.0499(14) 0.0491(15) 0.0357(12) -0.0010(11) 0.0086(10) -0.0057(10)
C3 0.0376(12) 0.0496(14) 0.0324(10) 0.0032(10) 0.0095(9) 0.0010(10)
C4 0.0360(11) 0.0409(13) 0.0327(10) 0.0051(9) 0.0078(9) 0.0034(9)
C5 0.0431(13) 0.0445(14) 0.0393(12) 0.0072(11) 0.0031(10) 0.0094(11)
C6 0.0454(13) 0.0354(13) 0.0479(13) 0.0045(10) 0.0065(10) 0.0046(10)
C7 0.0366(12) 0.0425(13) 0.0383(11) 0.0014(10) 0.0074(9) -0.0020(10)
C8 0.0351(11) 0.0401(13) 0.0339(10) 0.0035(9) 0.0080(9) 0.0017(9)
C9 0.0373(11) 0.0340(12) 0.0374(11) 0.0049(9) 0.0108(9) 0.0027(9)
C10 0.0494(15) 0.0626(18) 0.0403(13) 0.0049(14) 0.0029(12) 0.0046(12)
C11 0.0427(12) 0.0404(12) 0.0329(11) -0.0018(10) 0.0076(9) -0.0017(9)
C12 0.0390(11) 0.0333(12) 0.0329(10) -0.0020(9) 0.0039(9) -0.0018(9)
C13 0.0480(14) 0.0536(15) 0.0419(12) 0.0010(11) 0.0079(11) 0.0088(11)
C14 0.0501(15) 0.0607(17) 0.0526(15) 0.0086(12) -0.0007(12) 0.0109(12)
C15 0.0391(14) 0.0596(16) 0.0636(16) 0.0030(12) 0.0064(12) -0.0049(13)
C16 0.0473(14) 0.0588(16) 0.0534(14) -0.0038(12) 0.0176(12) -0.0056(12)
C17 0.0464(13) 0.0402(13) 0.0363(11) -0.0016(10) 0.0065(10) 0.0000(10)
O5 0.0828(13) 0.0548(12) 0.0488(11) 0.0045(9) 0.0106(10) -0.0027(9)

loop_
_atom_type_symbol
_atom_type_description
_atom_type_scat_dispersion_real
_atom_type_scat_dispersion_imag
_atom_type_scat_source
C C 0.0033 0.0016 'International Tables Vol C Tables 4.2.6.8 and 6.1.1.4'
H H 0.0000 0.0000 'International Tables Vol C Tables 4.2.6.8 and 6.1.1.4'
O O 0.0106 0.0060 'International Tables Vol C Tables 4.2.6.8 and 6.1.1.4'

loop_
_geom_angle_atom_site_label_1
_geom_angle_atom_site_label_2
_geom_angle_atom_site_label_3
_geom_angle_site_symmetry_1
_geom_angle_site_symmetry_3
_geom_angle
_geom_angle_publ_flag
C1 O1 C9 . . 121.41(15) ?
C7 O3 H3 . . 114.9(17) ?
O2 C1 O1 . . 115.56(19) ?
O2 C1 C2 . . 126.8(2) ?
O1 C1 C2 . . 117.6(2) ?
C3 C2 C1 . . 122.8(2) ?
C3 C2 H2 . . 121.6(12) ?
C1 C2 H2 . . 115.7(12) ?
C2 C3 C4 . . 118.45(18) ?
C2 C3 C10 . . 121.6(2) ?
C4 C3 C10 . . 119.9(2) ?
C5 C4 C9 . . 116.35(19) ?
C5 C4 C3 . . 124.92(19) ?
C9 C4 C3 . . 118.73(19) ?
C6 C5 C4 . . 122.0(2) ?
C6 C5 H5 . . 119.5(12) ?
C4 C5 H5 . . 118.5(12) ?
C5 C6 C7 . . 120.0(2) ?
C5 C6 H6 . . 118.9(12) ?
C7 C6 H6 . . 121.1(12) ?
O3 C7 C8 . . 116.86(18) ?
O3 C7 C6 . . 123.0(2) ?
C8 C7 C6 . . 120.16(19) ?
C9 C8 C7 . . 117.90(18) ?
C9 C8 C11 . . 120.69(19) ?
C7 C8 C11 . . 121.40(18) ?
O1 C9 C8 . . 115.39(16) ?
O1 C9 C4 . . 121.00(17) ?
C8 C9 C4 . . 123.60(19) ?
C3 C10 H10A . . 112.3(14) ?
C3 C10 H10B . . 111.4(15) ?
H10A C10 H10B . . 106(2) ?
C3 C10 H10C . . 110.6(14) ?
H10A C10 H10C . . 111(2) ?
H10B C10 H10C . . 105(2) ?
O4 C11 C12 . . 122.57(18) ?
O4 C11 C8 . . 119.13(18) ?
C12 C11 C8 . . 118.30(16) ?
C17 C12 C13 . . 119.26(19) ?
C17 C12 C11 . . 120.57(18) ?
C13 C12 C11 . . 120.15(17) ?
C14 C13 C12 . . 119.8(2) ?
C14 C13 H13 . . 121.6(13) ?
C12 C13 H13 . . 118.6(13) ?
C15 C14 C13 . . 120.5(2) ?
C15 C14 H14 . . 118.6(12) ?
C13 C14 H14 . . 120.8(12) ?
C14 C15 C16 . . 120.3(2) ?
C14 C15 H15 . . 119.2(13) ?
C16 C15 H15 . . 120.5(13) ?
C15 C16 C17 . . 119.7(2) ?
C15 C16 H16 . . 121.4(14) ?
C17 C16 H16 . . 118.9(14) ?
C16 C17 C12 . . 120.4(2) ?
C16 C17 H17 . . 119.5(12) ?
C12 C17 H17 . . 120.1(12) ?
H5A O5 H5B . . 112(3) ?

loop_
_geom_bond_atom_site_label_1
_geom_bond_atom_site_label_2
_geom_bond_site_symmetry_2
_geom_bond_distance
_geom_bond_publ_flag
O1 C1 . 1.374(2) ?
O1 C9 . 1.379(2) ?
O2 C1 . 1.218(2) ?
O3 C7 . 1.352(2) ?
O3 H3 . 0.93(3) ?
O4 C11 . 1.223(2) ?
C1 C2 . 1.438(3) ?
C2 C3 . 1.348(3) ?
C2 H2 . 0.97(2) ?
C3 C4 . 1.446(3) ?
C3 C10 . 1.501(3) ?
C4 C5 . 1.398(3) ?
C4 C9 . 1.400(3) ?
C5 C6 . 1.370(3) ?
C5 H5 . 0.96(2) ?
C6 C7 . 1.404(3) ?
C6 H6 . 0.97(2) ?
C7 C8 . 1.393(3) ?
C8 C9 . 1.385(3) ?
C8 C11 . 1.509(3) ?
C10 H10A . 0.99(3) ?
C10 H10B . 0.96(3) ?
C10 H10C . 0.94(2) ?
C11 C12 . 1.479(3) ?
C12 C17 . 1.391(3) ?
C12 C13 . 1.395(3) ?
C13 C14 . 1.381(3) ?
C13 H13 . 0.96(2) ?
C14 C15 . 1.376(3) ?
C14 H14 . 0.96(2) ?
C15 C16 . 1.380(3) ?
C15 H15 . 0.98(2) ?
C16 C17 . 1.389(3) ?
C16 H16 . 0.99(2) ?
C17 H17 . 0.95(2) ?
O5 H5A . 0.91(4) ?
O5 H5B . 0.87(3) ?

loop_
_geom_hbond_atom_site_label_D
_geom_hbond_atom_site_label_H
_geom_hbond_atom_site_label_A
_geom_hbond_site_symmetry_A
_geom_hbond_distance_DH
_geom_hbond_distance_HA
_geom_hbond_distance_DA
_geom_hbond_angle_DHA
O3 H3 O5 1_565 0.93(3) 1.72(3) 2.650(2) 177(3)
O5 H5A O2 . 0.91(4) 2.00(4) 2.887(3) 166(3)
O5 H5B O4 7_556 0.87(3) 2.03(3) 2.875(2) 162(3)
C17 H17 O2 4_555 0.95(2) 2.54(2) 3.422(3) 154.7(16)

loop_
_cod_related_entry_id
_cod_related_entry_database
_cod_related_entry_code
1 ChemSpider 30656402
